data_7100035
_journal_name_full 'Chemical Communications'
_journal_paper_doi 10.1039/b503092g
_journal_year 2005
_chemical_formula_moiety ' C47 H67 F12 N2 O13 P2 '
_chemical_formula_sum 'C47 H67 F12 N2 O13 P2'
_chemical_formula_weight 1157.98
_space_group_IT_number 2
_symmetry_cell_setting triclinic
_symmetry_space_group_name_Hall '-P 1'
_symmetry_space_group_name_H-M 'P -1'
_cell_angle_alpha 62.902(11)
_cell_angle_beta 83.880(9)
_cell_angle_gamma 73.69(1)
_cell_formula_units_Z 2
_cell_length_a 11.6764(12)
_cell_length_b 15.9293(19)
_cell_length_c 16.8706(18)
_cell_measurement_temperature 100(2)
_cell_volume 2680.1(6)
_diffrn_ambient_temperature 100(2)
_exptl_crystal_density_diffrn 1.435
_cod_depositor_comments
;
The following automatic conversions were performed:
'_symmetry_cell_setting' value 'Triclinic' changed to 'triclinic'
according to '/home/saulius/struct/CIF-dictionaries/cif_core.dic'
dictionary named 'cif_core.dic' version 2.4.1 from 2010-06-29.

Automatic conversion script
Id: cif_fix_enum 1527 2010-12-29 10:47:43Z saulius 
;
_cod_original_formula_sum ' C47 H67 F12 N2 O13 P2 '
_cod_database_code 7100035

loop_
_symmetry_equiv_pos_as_xyz
x,y,z
-x,-y,-z

loop_
_atom_site_label
_atom_site_type_symbol
_atom_site_fract_x
_atom_site_fract_y
_atom_site_fract_z
_atom_site_U_iso_or_equiv
_atom_site_occupancy
_atom_site_adp_type
_atom_site_attached_hydrogens
P1 P -0.30684(17) 0.07573(14) 1.20763(12) 0.0311 1.0000 Uani .
F2 F -0.2150(4) 0.0691(3) 1.1304(3) 0.0511 1.0000 Uani .
F3 F -0.3965(4) 0.0854(4) 1.2821(3) 0.0572 1.0000 Uani .
F4 F -0.2344(4) 0.1382(4) 1.2220(3) 0.0627 1.0000 Uani .
F5 F -0.2209(5) -0.0184(4) 1.2780(3) 0.0886 1.0000 Uani .
F6 F -0.3760(6) 0.0164(5) 1.1891(4) 0.0973 1.0000 Uani .
F7 F -0.3868(5) 0.1739(4) 1.1346(4) 0.0853 1.0000 Uani .
P8 P 0.01838(16) 0.29341(15) 1.10037(12) 0.0312 1.0000 Uani .
F9 F 0.1557(4) 0.2516(3) 1.1292(3) 0.0483 1.0000 Uani .
F10 F -0.0074(4) 0.3490(3) 1.1598(3) 0.0507 1.0000 Uani .
F11 F -0.1171(4) 0.3346(5) 1.0705(5) 0.1008 1.0000 Uani .
F12 F 0.0437(5) 0.2345(6) 1.0434(5) 0.1197 1.0000 Uani .
F13 F 0.0497(6) 0.3834(5) 1.0209(4) 0.1181 1.0000 Uani .
F14 F -0.0060(6) 0.2007(4) 1.1824(5) 0.1161 1.0000 Uani .
C15 C -0.2093(5) 0.2364(5) 0.8229(4) 0.0217 1.0000 Uani .
C16 C -0.1596(5) 0.1793(4) 0.7726(4) 0.0207 1.0000 Uani .
C17 C -0.0860(6) 0.0843(5) 0.8153(5) 0.0278 1.0000 Uani .
C18 C -0.0423(6) 0.0311(5) 0.7683(4) 0.0308 1.0000 Uani .
N19 N -0.0682(5) 0.0706(4) 0.6808(3) 0.0286 1.0000 Uani .
C20 C -0.1421(6) 0.1591(5) 0.6388(4) 0.0363 1.0000 Uani .
C21 C -0.1894(6) 0.2145(5) 0.6831(4) 0.0340 1.0000 Uani .
C22 C -0.0142(6) 0.0121(5) 0.6311(5) 0.0359 1.0000 Uani .
C23 C -0.3126(6) 0.3113(5) 0.7958(4) 0.0317 1.0000 Uani .
C24 C -0.3611(6) 0.3597(5) 0.8469(5) 0.0320 1.0000 Uani .
N25 N -0.3076(5) 0.3342(4) 0.9236(4) 0.0279 1.0000 Uani .
C26 C -0.2055(6) 0.2628(5) 0.9512(5) 0.0308 1.0000 Uani .
C27 C -0.1549(6) 0.2137(5) 0.9020(4) 0.0274 1.0000 Uani .
C28 C -0.3628(6) 0.3845(5) 0.9796(5) 0.0347 1.0000 Uani .
C29 C -0.4674(6) 0.1303(5) 0.8945(4) 0.0268 1.0000 Uani .
C30 C -0.4642(6) 0.1191(5) 0.8172(4) 0.0263 1.0000 Uani .
C31 C -0.3826(6) 0.0410(5) 0.8105(4) 0.0242 1.0000 Uani .
C32 C -0.3017(6) -0.0253(5) 0.8800(4) 0.0275 1.0000 Uani .
C33 C -0.3045(6) -0.0110(5) 0.9569(4) 0.0270 1.0000 Uani .
C34 C -0.3859(6) 0.0659(5) 0.9636(4) 0.0254 1.0000 Uani .
C35 C -0.2155(6) -0.0816(5) 1.0326(4) 0.0347 1.0000 Uani .
O36 O -0.1196(4) -0.0434(4) 1.0338(3) 0.0378 1.0000 Uani .
O37 O -0.3852(4) 0.0358(3) 0.7324(3) 0.0312 1.0000 Uani .
C38 C -0.3228(6) -0.0547(5) 0.7308(4) 0.0339 1.0000 Uani .
C39 C -0.3425(7) -0.0439(6) 0.6387(5) 0.0389 1.0000 Uani .
O40 O -0.2871(4) 0.0288(4) 0.5770(3) 0.0375 1.0000 Uani .
C41 C -0.2975(7) 0.0445(6) 0.4880(5) 0.0409 1.0000 Uani .
C42 C -0.2740(7) 0.1394(6) 0.4260(5) 0.0418 1.0000 Uani .
O43 O -0.1538(4) 0.1377(3) 0.4368(3) 0.0318 1.0000 Uani .
C44 C -0.1291(7) 0.2258(6) 0.3712(5) 0.0418 1.0000 Uani .
C45 C -0.0054(7) 0.2292(6) 0.3825(5) 0.0389 1.0000 Uani .
O46 O 0.0068(5) 0.2310(4) 0.4646(3) 0.0415 1.0000 Uani .
C47 C 0.1127(8) 0.2578(7) 0.4656(6) 0.0565 1.0000 Uani .
C48 C 0.1336(7) 0.2454(6) 0.5580(6) 0.0505 1.0000 Uani .
O49 O 0.0402(4) 0.3180(4) 0.5730(3) 0.0416 1.0000 Uani .
C50 C 0.0533(7) 0.3299(5) 0.6472(5) 0.0339 1.0000 Uani .
C51 C -0.0371(6) 0.3997(5) 0.6600(5) 0.0329 1.0000 Uani .
C52 C -0.0313(6) 0.4182(5) 0.7322(4) 0.0302 1.0000 Uani .
C53 C 0.0670(6) 0.3672(5) 0.7906(4) 0.0357 1.0000 Uani .
C54 C 0.1574(7) 0.2998(5) 0.7756(5) 0.0406 1.0000 Uani .
C55 C 0.1512(7) 0.2780(6) 0.7056(5) 0.0404 1.0000 Uani .
O56 O -0.1237(4) 0.4890(4) 0.7384(3) 0.0363 1.0000 Uani .
C57 C -0.1197(6) 0.5079(6) 0.8133(5) 0.0433 1.0000 Uani .
C58 C -0.2201(6) 0.5978(6) 0.8011(6) 0.0436 1.0000 Uani .
O59 O -0.3326(4) 0.5784(3) 0.8005(3) 0.0341 1.0000 Uani .
C60 C -0.4275(7) 0.6580(5) 0.7987(6) 0.0439 1.0000 Uani .
C61 C -0.5429(7) 0.6515(5) 0.7747(5) 0.0379 1.0000 Uani .
O62 O -0.5734(4) 0.5679(3) 0.8420(3) 0.0323 1.0000 Uani .
C63 C -0.6880(6) 0.5638(5) 0.8229(5) 0.0337 1.0000 Uani .
C64 C -0.7187(6) 0.4780(5) 0.8955(5) 0.0384 1.0000 Uani .
O65 O -0.6344(4) 0.3915(3) 0.8999(3) 0.0323 1.0000 Uani .
C66 C -0.6623(6) 0.3061(5) 0.9649(5) 0.0341 1.0000 Uani .
C67 C -0.5624(6) 0.2191(5) 0.9765(4) 0.0301 1.0000 Uani .
O68 O -0.5541(4) 0.2083(3) 0.8957(3) 0.0325 1.0000 Uani .
C69 C -0.5810(16) 0.2830(13) 0.473(1) 0.1521 1.0000 Uani .
O70 O -0.5943(8) 0.2269(7) 0.4331(6) 0.1182 1.0000 Uani .
C71 C -0.647(1) 0.3921(8) 0.4276(7) 0.0844 1.0000 Uani .
C72 C -0.5305(11) 0.2298(11) 0.5653(7) 0.1436 1.0000 Uani .
C73 C -0.6820(9) 0.5348(8) 0.5707(7) 0.0754 1.0000 Uani .
C74 C -0.8096(8) 0.5381(7) 0.5849(7) 0.0744 1.0000 Uani .
C75 C -0.5963(9) 0.4486(9) 0.6372(8) 0.1031 1.0000 Uani .
O76 O -0.6525(8) 0.6021(8) 0.5064(7) 0.1707 1.0000 Uani .
H171 H -0.0640(6) 0.0559(5) 0.8797(5) 0.0351 1.0000 Uiso .
H181 H 0.0077(6) -0.0377(5) 0.7994(4) 0.0397 1.0000 Uiso .
H201 H -0.1640(6) 0.1849(5) 0.5747(4) 0.0408 1.0000 Uiso .
H211 H -0.2436(6) 0.2815(5) 0.6509(4) 0.0382 1.0000 Uiso .
H221 H -0.0409(6) 0.0507(5) 0.5671(5) 0.0464 1.0000 Uiso .
H222 H 0.0747(6) -0.0038(5) 0.6355(5) 0.0464 1.0000 Uiso .
H223 H -0.0400(6) -0.0498(5) 0.6578(5) 0.0464 1.0000 Uiso .
H231 H -0.3526(6) 0.3309(5) 0.7381(4) 0.0424 1.0000 Uiso .
H241 H -0.4361(6) 0.4140(5) 0.8267(5) 0.0385 1.0000 Uiso .
H261 H -0.1667(6) 0.2449(5) 1.0088(5) 0.0374 1.0000 Uiso .
H271 H -0.0776(6) 0.1620(5) 0.9220(4) 0.0306 1.0000 Uiso .
H281 H -0.3123(6) 0.3570(5) 1.0346(5) 0.0506 1.0000 Uiso .
H282 H -0.4444(6) 0.3748(5) 0.9968(5) 0.0506 1.0000 Uiso .
H283 H -0.3687(6) 0.4560(5) 0.9447(5) 0.0506 1.0000 Uiso .
H301 H -0.5213(6) 0.1677(5) 0.7667(4) 0.0347 1.0000 Uiso .
H321 H -0.2430(6) -0.0824(5) 0.8759(4) 0.0324 1.0000 Uiso .
H341 H -0.3860(6) 0.0757(5) 1.0181(4) 0.0290 1.0000 Uiso .
H351 H -0.2585(6) -0.0953(5) 1.0900(4) 0.0451 1.0000 Uiso .
H352 H -0.1828(6) -0.1438(5) 1.0271(4) 0.0451 1.0000 Uiso .
H381 H -0.3526(6) -0.1095(5) 0.7783(4) 0.0429 1.0000 Uiso .
H382 H -0.2355(6) -0.0673(5) 0.7409(4) 0.0429 1.0000 Uiso .
H391 H -0.4301(7) -0.0234(6) 0.6251(5) 0.0495 1.0000 Uiso .
H392 H -0.3060(7) -0.1073(6) 0.6361(5) 0.0495 1.0000 Uiso .
H411 H -0.3792(7) 0.0434(6) 0.4765(5) 0.0566 1.0000 Uiso .
H412 H -0.2366(7) -0.0083(6) 0.4785(5) 0.0566 1.0000 Uiso .
H421 H -0.3291(7) 0.1910(6) 0.4403(5) 0.0465 1.0000 Uiso .
H422 H -0.2890(7) 0.1544(6) 0.3630(5) 0.0465 1.0000 Uiso .
H441 H -0.1864(7) 0.2820(6) 0.3777(5) 0.0516 1.0000 Uiso .
H442 H -0.1397(7) 0.2320(6) 0.3105(5) 0.0516 1.0000 Uiso .
H451 H 0.0130(7) 0.2884(6) 0.3322(5) 0.0552 1.0000 Uiso .
H452 H 0.0518(7) 0.1691(6) 0.3828(5) 0.0552 1.0000 Uiso .
H471 H 0.1035(8) 0.3279(7) 0.4222(6) 0.0870 1.0000 Uiso .
H472 H 0.1821(8) 0.2158(7) 0.4489(6) 0.0870 1.0000 Uiso .
H481 H 0.2136(7) 0.2539(6) 0.5634(6) 0.0663 1.0000 Uiso .
H482 H 0.1287(7) 0.1785(6) 0.6027(6) 0.0663 1.0000 Uiso .
H511 H -0.1065(6) 0.4375(5) 0.6169(5) 0.0430 1.0000 Uiso .
H531 H 0.0711(6) 0.3790(5) 0.8435(4) 0.0396 1.0000 Uiso .
H541 H 0.2297(7) 0.2657(5) 0.8160(5) 0.0494 1.0000 Uiso .
H551 H 0.2156(7) 0.2265(6) 0.6968(5) 0.0482 1.0000 Uiso .
H571 H -0.0405(6) 0.5185(6) 0.8172(5) 0.0599 1.0000 Uiso .
H572 H -0.1325(6) 0.4511(6) 0.8692(5) 0.0599 1.0000 Uiso .
H581 H -0.2169(6) 0.6157(6) 0.8503(6) 0.0671 1.0000 Uiso .
H582 H -0.2103(6) 0.6529(6) 0.7427(6) 0.0671 1.0000 Uiso .
H601 H -0.4343(7) 0.6556(5) 0.8592(6) 0.0589 1.0000 Uiso .
H602 H -0.4100(7) 0.7208(5) 0.7545(6) 0.0589 1.0000 Uiso .
H611 H -0.6076(7) 0.7113(5) 0.7672(5) 0.0425 1.0000 Uiso .
H612 H -0.5334(7) 0.6462(5) 0.7174(5) 0.0425 1.0000 Uiso .
H631 H -0.7493(6) 0.6246(5) 0.8174(5) 0.0414 1.0000 Uiso .
H632 H -0.6855(6) 0.5588(5) 0.7658(5) 0.0414 1.0000 Uiso .
H641 H -0.7161(6) 0.4810(5) 0.9532(5) 0.0473 1.0000 Uiso .
H642 H -0.8006(6) 0.4767(5) 0.8847(5) 0.0473 1.0000 Uiso .
H661 H -0.6770(6) 0.3105(5) 1.0226(5) 0.0428 1.0000 Uiso .
H662 H -0.7358(6) 0.2995(5) 0.9453(5) 0.0428 1.0000 Uiso .
H671 H -0.5775(6) 0.1589(5) 1.0273(4) 0.0412 1.0000 Uiso .
H672 H -0.4864(6) 0.2292(5) 0.9884(4) 0.0412 1.0000 Uiso .
H711 H -0.637(1) 0.4316(8) 0.4570(7) 0.1065 1.0000 Uiso .
H712 H -0.734(1) 0.3955(8) 0.4258(7) 0.1065 1.0000 Uiso .
H713 H -0.618(1) 0.4188(8) 0.3654(7) 0.1065 1.0000 Uiso .
H751 H -0.5136(9) 0.4553(9) 0.6194(8) 0.1071 1.0000 Uiso .
H752 H -0.6116(9) 0.4460(9) 0.6976(8) 0.1071 1.0000 Uiso .
H753 H -0.6046(9) 0.3871(9) 0.6387(8) 0.1071 1.0000 Uiso .
H741 H -0.8217(8) 0.4795(7) 0.6393(7) 0.0795 1.0000 Uiso .
H742 H -0.8505(8) 0.5986(7) 0.5918(7) 0.0795 1.0000 Uiso .
H743 H -0.8440(8) 0.5411(7) 0.5316(7) 0.0795 1.0000 Uiso .
H721 H -0.5229(11) 0.2776(11) 0.5862(7) 0.1459 1.0000 Uiso .
H722 H -0.5860(11) 0.1911(11) 0.6047(7) 0.1459 1.0000 Uiso .
H723 H -0.4503(11) 0.1846(11) 0.5677(7) 0.1459 1.0000 Uiso .

loop_
_atom_site_aniso_label
_atom_site_aniso_U_11
_atom_site_aniso_U_22
_atom_site_aniso_U_33
_atom_site_aniso_U_23
_atom_site_aniso_U_13
_atom_site_aniso_U_12
P1 0.031(1) 0.0400(11) 0.029(1) -0.0187(9) -0.0025(8) -0.0124(9)
F2 0.054(3) 0.068(3) 0.051(3) -0.044(3) 0.011(2) -0.018(2)
F3 0.052(3) 0.097(4) 0.052(3) -0.048(3) 0.020(2) -0.045(3)
F4 0.070(3) 0.090(4) 0.071(3) -0.061(3) 0.033(3) -0.051(3)
F5 0.086(4) 0.071(4) 0.049(3) 0.009(3) -0.011(3) 0.007(3)
F6 0.104(5) 0.157(6) 0.115(5) -0.104(5) 0.054(4) -0.100(5)
F7 0.071(4) 0.091(4) 0.062(4) -0.027(3) -0.020(3) 0.022(3)
P8 0.0251(9) 0.0423(12) 0.033(1) -0.0247(9) 0.0022(8) -0.0047(8)
F9 0.036(2) 0.042(3) 0.066(3) -0.029(2) -0.007(2) 0.001(2)
F10 0.036(2) 0.065(3) 0.073(3) -0.055(3) -0.007(2) -0.000(2)
F11 0.028(3) 0.178(7) 0.164(6) -0.154(6) -0.024(3) 0.020(3)
F12 0.047(3) 0.211(8) 0.176(7) -0.182(7) -0.036(4) 0.036(4)
F13 0.096(5) 0.081(4) 0.063(4) 0.028(3) 0.038(3) 0.024(4)
F14 0.111(5) 0.051(4) 0.169(7) -0.041(4) 0.084(5) -0.038(3)
C15 0.024(3) 0.023(3) 0.021(3) -0.010(3) 0.005(3) -0.013(3)
C16 0.014(3) 0.022(3) 0.025(3) -0.008(3) 0.002(3) -0.007(3)
C17 0.026(4) 0.030(4) 0.032(4) -0.018(3) -0.003(3) -0.006(3)
C18 0.024(4) 0.033(4) 0.031(4) -0.011(3) 0.001(3) -0.008(3)
N19 0.028(3) 0.036(4) 0.023(3) -0.015(3) -0.002(2) -0.005(3)
C20 0.044(4) 0.035(4) 0.020(4) -0.005(3) -0.007(3) -0.004(4)
C21 0.037(4) 0.027(4) 0.028(4) -0.008(3) -0.008(3) 0.004(3)
C22 0.036(4) 0.044(5) 0.034(4) -0.025(4) -0.002(3) -0.006(3)
C23 0.034(4) 0.040(4) 0.020(3) -0.015(3) 0.000(3) -0.005(3)
C24 0.020(3) 0.036(4) 0.036(4) -0.012(3) 0.001(3) -0.008(3)
N25 0.023(3) 0.025(3) 0.040(3) -0.017(3) -0.006(3) -0.006(2)
C26 0.034(4) 0.022(4) 0.032(4) -0.010(3) -0.013(3) -0.001(3)
C27 0.022(3) 0.022(4) 0.040(4) -0.017(3) -0.008(3) -0.000(3)
C28 0.032(4) 0.043(5) 0.043(4) -0.033(4) 0.001(3) -0.007(3)
C29 0.022(3) 0.032(4) 0.032(4) -0.017(3) 0.003(3) -0.014(3)
C30 0.021(3) 0.036(4) 0.027(4) -0.014(3) -0.002(3) -0.013(3)
C31 0.030(4) 0.028(4) 0.019(3) -0.010(3) -0.000(3) -0.015(3)
C32 0.025(4) 0.024(4) 0.032(4) -0.010(3) 0.003(3) -0.011(3)
C33 0.025(4) 0.027(4) 0.029(4) -0.008(3) -0.000(3) -0.015(3)
C34 0.027(4) 0.027(4) 0.030(4) -0.016(3) -0.002(3) -0.012(3)
C35 0.043(4) 0.030(4) 0.024(4) -0.010(3) -0.005(3) -0.002(3)
O36 0.031(3) 0.043(3) 0.033(3) -0.012(2) -0.007(2) -0.009(2)
O37 0.033(3) 0.037(3) 0.027(3) -0.020(2) 0.002(2) -0.004(2)
C38 0.035(4) 0.037(4) 0.032(4) -0.014(3) 0.009(3) -0.018(3)
C39 0.045(5) 0.049(5) 0.029(4) -0.022(4) 0.010(3) -0.017(4)
O40 0.044(3) 0.054(3) 0.022(3) -0.021(2) 0.004(2) -0.017(3)
C41 0.044(5) 0.063(6) 0.034(4) -0.032(4) 0.006(3) -0.024(4)
C42 0.045(5) 0.052(5) 0.028(4) -0.019(4) -0.005(3) -0.009(4)
O43 0.038(3) 0.035(3) 0.020(2) -0.010(2) 0.001(2) -0.011(2)
C44 0.058(5) 0.040(5) 0.025(4) -0.015(4) -0.002(4) -0.009(4)
C45 0.050(5) 0.049(5) 0.030(4) -0.023(4) 0.013(3) -0.025(4)
O46 0.049(3) 0.056(3) 0.030(3) -0.026(3) 0.008(2) -0.019(3)
C47 0.056(6) 0.080(7) 0.058(6) -0.048(5) 0.008(4) -0.026(5)
C48 0.051(5) 0.056(6) 0.056(5) -0.036(5) -0.001(4) -0.010(4)
O49 0.048(3) 0.046(3) 0.039(3) -0.028(3) 0.001(2) -0.008(3)
C50 0.047(5) 0.033(4) 0.029(4) -0.016(3) 0.005(3) -0.020(4)
C51 0.034(4) 0.037(4) 0.031(4) -0.017(4) 0.001(3) -0.012(3)
C52 0.037(4) 0.034(4) 0.024(4) -0.011(3) 0.005(3) -0.021(3)
C53 0.041(4) 0.044(5) 0.024(4) -0.014(4) 0.003(3) -0.018(4)
C54 0.051(5) 0.037(4) 0.029(4) -0.009(4) -0.007(4) -0.014(4)
C55 0.042(5) 0.039(5) 0.037(4) -0.017(4) -0.003(4) -0.005(4)
O56 0.039(3) 0.044(3) 0.035(3) -0.027(3) 0.003(2) -0.007(2)
C57 0.034(4) 0.070(6) 0.048(5) -0.040(5) 0.012(4) -0.026(4)
C58 0.037(4) 0.060(5) 0.063(5) -0.047(5) 0.023(4) -0.028(4)
O59 0.033(3) 0.036(3) 0.042(3) -0.023(2) 0.010(2) -0.015(2)
C60 0.049(5) 0.033(4) 0.058(5) -0.026(4) 0.006(4) -0.015(4)
C61 0.045(5) 0.024(4) 0.041(4) -0.013(4) -0.002(4) -0.006(3)
O62 0.024(2) 0.032(3) 0.040(3) -0.020(2) -0.008(2) 0.002(2)
C63 0.025(4) 0.041(4) 0.037(4) -0.025(4) -0.005(3) 0.003(3)
C64 0.025(4) 0.052(5) 0.045(5) -0.029(4) 0.006(3) -0.009(4)
O65 0.028(3) 0.036(3) 0.038(3) -0.022(2) 0.008(2) -0.009(2)
C66 0.031(4) 0.047(5) 0.035(4) -0.027(4) 0.006(3) -0.012(4)
C67 0.034(4) 0.039(4) 0.022(3) -0.016(3) 0.003(3) -0.016(3)
O68 0.033(3) 0.042(3) 0.027(3) -0.022(2) -0.003(2) -0.005(2)
C69 0.178(16) 0.168(16) 0.106(12) -0.101(12) 0.032(11) 0.022(13)
O70 0.127(8) 0.118(7) 0.080(6) -0.037(6) 0.021(5) -0.008(6)
C71 0.090(8) 0.070(8) 0.085(8) -0.029(6) -0.023(7) -0.010(6)
C72 0.11(1) 0.209(15) 0.057(7) -0.082(9) -0.046(7) 0.10(1)
C73 0.054(6) 0.078(8) 0.077(8) -0.023(6) 0.009(6) -0.015(6)
C74 0.069(7) 0.050(6) 0.093(8) -0.014(6) -0.019(6) -0.022(5)
C75 0.057(7) 0.11(1) 0.11(1) -0.049(8) -0.035(7) 0.031(7)
O76 0.064(6) 0.16(1) 0.153(9) 0.043(8) 0.015(6) -0.026(6)

loop_
_geom_bond_atom_site_label_1
_geom_bond_site_symmetry_1
_geom_bond_atom_site_label_2
_geom_bond_site_symmetry_2
_geom_bond_distance
_geom_bond_publ_flag
P1 . F2 . 1.619(4) yes
P1 . F3 . 1.582(5) yes
P1 . F4 . 1.581(5) yes
P1 . F5 . 1.565(5) yes
P1 . F6 . 1.547(5) yes
P1 . F7 . 1.583(5) yes
P8 . F9 . 1.588(4) yes
P8 . F10 . 1.573(4) yes
P8 . F11 . 1.572(5) yes
P8 . F12 . 1.580(5) yes
P8 . F13 . 1.558(6) yes
P8 . F14 . 1.571(6) yes
C15 . C16 . 1.477(8) yes
C15 . C23 . 1.378(9) yes
C15 . C27 . 1.389(8) yes
C16 . C17 . 1.399(9) yes
C16 . C21 . 1.395(9) yes
C17 . C18 . 1.374(9) yes
C17 . H171 . 1.000 no
C18 . N19 . 1.345(8) yes
C18 . H181 . 1.000 no
N19 . C20 . 1.331(8) yes
N19 . C22 . 1.495(8) yes
C20 . C21 . 1.371(9) yes
C20 . H201 . 1.000 no
C21 . H211 . 1.000 no
C22 . H221 . 1.000 no
C22 . H222 . 1.000 no
C22 . H223 . 1.000 no
C23 . C24 . 1.384(9) yes
C23 . H231 . 1.000 no
C24 . N25 . 1.334(8) yes
C24 . H241 . 1.000 no
N25 . C26 . 1.344(8) yes
N25 . C28 . 1.491(8) yes
C26 . C27 . 1.371(9) yes
C26 . H261 . 1.000 no
C27 . H271 . 1.000 no
C28 . H281 . 1.000 no
C28 . H282 . 1.000 no
C28 . H283 . 1.000 no
C29 . C30 . 1.390(9) yes
C29 . C34 . 1.384(9) yes
C29 . O68 . 1.371(8) yes
C30 . C31 . 1.381(9) yes
C30 . H301 . 1.000 no
C31 . C32 . 1.390(9) yes
C31 . O37 . 1.360(7) yes
C32 . C33 . 1.410(9) yes
C32 . H321 . 1.000 no
C33 . C34 . 1.366(9) yes
C33 . C35 . 1.515(9) yes
C34 . H341 . 1.000 no
C35 . O36 . 1.422(8) yes
C35 . H351 . 1.000 no
C35 . H352 . 1.000 no
O37 . C38 . 1.432(8) yes
C38 . C39 . 1.518(9) yes
C38 . H381 . 1.000 no
C38 . H382 . 1.000 no
C39 . O40 . 1.422(8) yes
C39 . H391 . 1.000 no
C39 . H392 . 1.000 no
O40 . C41 . 1.418(8) yes
C41 . C42 . 1.48(1) yes
C41 . H411 . 1.000 no
C41 . H412 . 1.000 no
C42 . O43 . 1.425(8) yes
C42 . H421 . 1.000 no
C42 . H422 . 1.000 no
O43 . C44 . 1.423(8) yes
C44 . C45 . 1.50(1) yes
C44 . H441 . 1.000 no
C44 . H442 . 1.000 no
C45 . O46 . 1.422(8) yes
C45 . H451 . 1.000 no
C45 . H452 . 1.000 no
O46 . C47 . 1.421(9) yes
C47 . C48 . 1.517(11) yes
C47 . H471 . 1.000 no
C47 . H472 . 1.000 no
C48 . O49 . 1.447(9) yes
C48 . H481 . 1.000 no
C48 . H482 . 1.000 no
O49 . C50 . 1.377(8) yes
C50 . C51 . 1.38(1) yes
C50 . C55 . 1.39(1) yes
C51 . C52 . 1.389(9) yes
C51 . H511 . 1.000 no
C52 . C53 . 1.391(9) yes
C52 . O56 . 1.360(8) yes
C53 . C54 . 1.37(1) yes
C53 . H531 . 1.000 no
C54 . C55 . 1.39(1) yes
C54 . H541 . 1.000 no
C55 . H551 . 1.000 no
O56 . C57 . 1.433(8) yes
C57 . C58 . 1.52(1) yes
C57 . H571 . 1.000 no
C57 . H572 . 1.000 no
C58 . O59 . 1.433(8) yes
C58 . H581 . 1.000 no
C58 . H582 . 1.000 no
O59 . C60 . 1.421(8) yes
C60 . C61 . 1.49(1) yes
C60 . H601 . 1.000 no
C60 . H602 . 1.000 no
C61 . O62 . 1.412(8) yes
C61 . H611 . 1.000 no
C61 . H612 . 1.000 no
O62 . C63 . 1.435(8) yes
C63 . C64 . 1.47(1) yes
C63 . H631 . 1.000 no
C63 . H632 . 1.000 no
C64 . O65 . 1.426(8) yes
C64 . H641 . 1.000 no
C64 . H642 . 1.000 no
O65 . C66 . 1.405(8) yes
C66 . C67 . 1.487(9) yes
C66 . H661 . 1.000 no
C66 . H662 . 1.000 no
C67 . O68 . 1.440(7) yes
C67 . H671 . 1.000 no
C67 . H672 . 1.000 no
C69 . O70 . 1.386(18) yes
C69 . C71 . 1.538(18) yes
C69 . C72 . 1.485(18) yes
C71 . H711 . 1.000 no
C71 . H712 . 1.000 no
C71 . H713 . 1.000 no
C72 . H721 . 1.000 no
C72 . H722 . 1.000 no
C72 . H723 . 1.000 no
C73 . C74 . 1.473(13) yes
C73 . C75 . 1.487(14) yes
C73 . O76 . 1.230(12) yes
C74 . H741 . 1.000 no
C74 . H742 . 1.000 no
C74 . H743 . 1.000 no
C75 . H751 . 1.000 no
C75 . H752 . 1.000 no
C75 . H753 . 1.000 no
